data_7052566
loop_
_publ_author_name
'Kennedy, Stuart'
'Beavers, Christine M.'
'Teat, Simon J.'
'Dalgarno, Scott J.'

_publ_section_title
;
 Calixarene nanotubes: structural tolerance towards pyridine templates
;
_journal_issue 1
_journal_name_full 'New Journal of Chemistry'
_journal_page_first 28
_journal_paper_doi 10.1039/c0nj00605j
_journal_volume 35
_journal_year 2011
_chemical_formula_sum 'C123 H135 N7 O20'
_chemical_formula_weight 2031.38
_chemical_name_common '4.2ETPY '
_chemical_name_systematic
;
?
;
_space_group_IT_number 2
_symmetry_cell_setting triclinic
_symmetry_space_group_name_Hall '-P 1'
_symmetry_space_group_name_H-M 'P -1'
_atom_sites_solution_hydrogens geom
_atom_sites_solution_primary direct
_atom_sites_solution_secondary difmap
_audit_creation_method SHELXL-97
_cell_angle_alpha 113.729(2)
_cell_angle_beta 92.529(2)
_cell_angle_gamma 95.793(2)
_cell_formula_units_Z 1
_cell_length_a 11.5487(7)
_cell_length_b 16.1638(9)
_cell_length_c 16.4446(11)
_cell_measurement_temperature 100(2)
_cell_volume 2783.7(3)
_computing_cell_refinement 'SAINT (Bruker, 1998)'
_computing_data_collection 'Apex II'
_computing_data_reduction 'SAINT (Bruker, 1998)'
_computing_molecular_graphics 'XSeed (Barbour, 2001)'
_computing_publication_material 'local program'
_computing_structure_refinement 'SHELXL-97 (Sheldrick, 1997)'
_computing_structure_solution 'SHELXS-97 (Sheldrick, 1990)'
_diffrn_ambient_temperature 100(2)
_diffrn_measured_fraction_theta_full 0.974
_diffrn_measured_fraction_theta_max 0.974
_diffrn_measurement_device_type 'Bruker Nonius X8 Apex II CCD Diffractometer'
_diffrn_measurement_method '\f and \w scans'
_diffrn_radiation_monochromator graphite
_diffrn_radiation_source 'fine-focus sealed tube'
_diffrn_radiation_type MoK\a
_diffrn_radiation_wavelength 0.71073
_diffrn_reflns_av_R_equivalents 0.0352
_diffrn_reflns_av_sigmaI/netI 0.0343
_diffrn_reflns_limit_h_max 11
_diffrn_reflns_limit_h_min -11
_diffrn_reflns_limit_k_max 16
_diffrn_reflns_limit_k_min -14
_diffrn_reflns_limit_l_max 16
_diffrn_reflns_limit_l_min -16
_diffrn_reflns_number 21118
_diffrn_reflns_theta_full 20.82
_diffrn_reflns_theta_max 20.82
_diffrn_reflns_theta_min 2.49
_exptl_absorpt_coefficient_mu 0.082
_exptl_absorpt_correction_T_max 0.9838
_exptl_absorpt_correction_T_min 0.9718
_exptl_absorpt_correction_type multi-scan
_exptl_absorpt_process_details Bruker-SADABS
_exptl_crystal_colour Colourless
_exptl_crystal_density_diffrn 1.212
_exptl_crystal_density_method 'not measured'
_exptl_crystal_description Block
_exptl_crystal_F_000 1082
_exptl_crystal_size_max 0.35
_exptl_crystal_size_mid 0.30
_exptl_crystal_size_min 0.20
_refine_diff_density_max 0.374
_refine_diff_density_min -0.243
_refine_diff_density_rms 0.046
_refine_ls_extinction_method none
_refine_ls_goodness_of_fit_ref 1.033
_refine_ls_hydrogen_treatment constr
_refine_ls_matrix_type full
_refine_ls_number_parameters 718
_refine_ls_number_reflns 5696
_refine_ls_number_restraints 48
_refine_ls_restrained_S_all 1.031
_refine_ls_R_factor_all 0.0647
_refine_ls_R_factor_gt 0.0480
_refine_ls_shift/su_max 0.000
_refine_ls_shift/su_mean 0.000
_refine_ls_structure_factor_coef Fsqd
_refine_ls_weighting_details 'calc w=1/[\s^2^(Fo^2^)+(0.0726P)^2^+1.8348P] where P=(Fo^2^+2Fc^2^)/3'
_refine_ls_weighting_scheme calc
_refine_ls_wR_factor_gt 0.1235
_refine_ls_wR_factor_ref 0.1348
_reflns_number_gt 4493
_reflns_number_total 5696
_reflns_threshold_expression >2sigma(I)
_cod_data_source_file C0NJ00605J.TXT
_cod_data_source_block 42EtPy
_cod_original_sg_symbol_H-M P-1
_cod_database_code 7052566

loop_
_symmetry_equiv_pos_as_xyz
'x, y, z'
'-x, -y, -z'

loop_
_atom_site_label
_atom_site_type_symbol
_atom_site_fract_x
_atom_site_fract_y
_atom_site_fract_z
_atom_site_U_iso_or_equiv
_atom_site_adp_type
_atom_site_occupancy
_atom_site_symmetry_multiplicity
_atom_site_calc_flag
_atom_site_refinement_flags
_atom_site_disorder_assembly
_atom_site_disorder_group
O1 O 0.60295(16) 0.27868(14) 0.04569(13) 0.0339(5) Uani 1 1 d . . .
C1 C 0.5091(3) 0.1555(2) 0.0758(2) 0.0293(8) Uani 1 1 d . . .
O2 O 0.45836(17) 0.41407(13) 0.06645(13) 0.0347(5) Uani 1 1 d . . .
H2O H 0.5027 0.3745 0.0430 0.042 Uiso 1 1 calc R . .
C2 C 0.4179(3) 0.0847(2) 0.0523(2) 0.0329(8) Uani 1 1 d . . .
H2 H 0.4119 0.0493 0.0864 0.039 Uiso 1 1 calc R . .
O3 O 0.46869(17) 0.52846(13) 0.25759(13) 0.0350(5) Uani 1 1 d . . .
C3 C 0.3357(2) 0.0642(2) -0.0192(2) 0.0284(8) Uani 1 1 d . . .
O4 O 0.55549(17) 0.36383(14) 0.22892(13) 0.0363(6) Uani 1 1 d . . .
H4O H 0.5394 0.4174 0.2536 0.044 Uiso 1 1 calc R . .
C4 C 0.3427(3) 0.1173(2) -0.06788(19) 0.0282(8) Uani 1 1 d . . .
H4 H 0.2855 0.1041 -0.1162 0.034 Uiso 1 1 calc R . .
O5 O 0.22482(18) -0.05327(15) 0.00728(16) 0.0443(6) Uani 1 1 d . . .
C5 C 0.4315(2) 0.18913(19) -0.04735(19) 0.0256(7) Uani 1 1 d . . .
O6 O 0.16730(19) -0.02575(14) -0.11019(15) 0.0435(6) Uani 1 1 d . . .
H6O H 0.1141 -0.0684 -0.1179 0.052 Uiso 1 1 calc R . .
C6 C 0.5145(3) 0.2056(2) 0.0229(2) 0.0282(8) Uani 1 1 d . . .
O7 O 0.01259(19) 0.25870(16) -0.21282(16) 0.0507(6) Uani 1 1 d . . .
H7O H -0.0514 0.2552 -0.2410 0.061 Uiso 1 1 calc R . .
C7 C 0.4298(3) 0.2505(2) -0.0970(2) 0.0319(8) Uani 1 1 d . . .
H7A H 0.5077 0.2867 -0.0868 0.038 Uiso 1 1 calc R . .
H7B H 0.4139 0.2125 -0.1618 0.038 Uiso 1 1 calc R . .
O8 O -0.0295(2) 0.39766(17) -0.13250(15) 0.0528(7) Uani 1 1 d . . .
C8 C 0.3381(3) 0.31449(19) -0.06694(19) 0.0274(8) Uani 1 1 d . . .
O9 O 0.3527(2) 0.19721(15) 0.48652(15) 0.0500(6) Uani 1 1 d . . .
H9O H 0.3360 0.1630 0.5127 0.060 Uiso 1 1 calc R . .
C9 C 0.2317(3) 0.2971(2) -0.1175(2) 0.0279(8) Uani 1 1 d . . .
H9 H 0.2168 0.2440 -0.1717 0.033 Uiso 1 1 calc R . .
O10 O 0.44312(19) 0.08114(17) 0.40171(15) 0.0436(6) Uani 1 1 d . . .
C10 C 0.1465(3) 0.3551(2) -0.09118(19) 0.0279(8) Uani 1 1 d . . .
C11 C 0.1685(3) 0.4321(2) -0.0108(2) 0.0316(8) Uani 1 1 d . . .
H11 H 0.1108 0.4722 0.0076 0.038 Uiso 1 1 calc R . .
C12 C 0.2716(3) 0.4516(2) 0.0428(2) 0.0297(8) Uani 1 1 d . . .
C13 C 0.3567(3) 0.3926(2) 0.0134(2) 0.0301(8) Uani 1 1 d . . .
C14 C 0.2902(3) 0.5314(2) 0.1327(2) 0.0386(8) Uani 1 1 d . . .
H14A H 0.3719 0.5612 0.1427 0.046 Uiso 1 1 calc R . .
H14B H 0.2379 0.5767 0.1338 0.046 Uiso 1 1 calc R . .
C15 C 0.2656(3) 0.5008(2) 0.20626(19) 0.0313(8) Uani 1 1 d . . .
C16 C 0.1528(3) 0.4687(2) 0.2146(2) 0.0417(9) Uani 1 1 d . . .
H16 H 0.0902 0.4698 0.1758 0.050 Uiso 1 1 calc R . .
C17 C 0.1294(3) 0.4354(2) 0.2774(2) 0.0473(9) Uani 1 1 d . . .
H17 H 0.0510 0.4152 0.2827 0.057 Uiso 1 1 calc R . .
C18 C 0.2192(3) 0.4312(2) 0.3332(2) 0.0454(9) Uani 1 1 d . . .
H18 H 0.2024 0.4068 0.3758 0.055 Uiso 1 1 calc R . .
C19 C 0.3340(3) 0.4622(2) 0.3277(2) 0.0357(8) Uani 1 1 d . . .
C20 C 0.3539(3) 0.4984(2) 0.2651(2) 0.0301(8) Uani 1 1 d . . .
C21 C 0.4334(3) 0.4531(2) 0.3857(2) 0.0451(9) Uani 1 1 d . . .
H21A H 0.5040 0.4932 0.3854 0.054 Uiso 1 1 calc R . .
H21B H 0.4122 0.4739 0.4478 0.054 Uiso 1 1 calc R . .
C22 C 0.4613(3) 0.3562(2) 0.3541(2) 0.0324(8) Uani 1 1 d . . .
C23 C 0.4278(3) 0.3025(2) 0.3989(2) 0.0349(8) Uani 1 1 d . . .
H23 H 0.3897 0.3285 0.4518 0.042 Uiso 1 1 calc R . .
C24 C 0.4476(3) 0.2121(2) 0.3695(2) 0.0298(8) Uani 1 1 d . . .
C25 C 0.5022(2) 0.1739(2) 0.2919(2) 0.0309(8) Uani 1 1 d . . .
H25 H 0.5156 0.1120 0.2710 0.037 Uiso 1 1 calc R . .
C26 C 0.5377(2) 0.2243(2) 0.2437(2) 0.0306(8) Uani 1 1 d . . .
C27 C 0.5175(3) 0.3157(2) 0.2766(2) 0.0334(8) Uani 1 1 d . . .
C28 C 0.5932(3) 0.1798(2) 0.1573(2) 0.0388(9) Uani 1 1 d . . .
H28A H 0.6608 0.2218 0.1559 0.047 Uiso 1 1 calc R . .
H28B H 0.6227 0.1238 0.1556 0.047 Uiso 1 1 calc R . .
C29 C 0.7073(3) 0.2549(2) -0.0001(2) 0.0404(9) Uani 1 1 d . . .
H29A H 0.6872 0.2259 -0.0654 0.048 Uiso 1 1 calc R . .
H29B H 0.7446 0.2117 0.0181 0.048 Uiso 1 1 calc R . .
C30 C 0.7890(3) 0.3418(3) 0.0254(3) 0.0568(11) Uani 1 1 d . . .
H30A H 0.8568 0.3284 -0.0104 0.068 Uiso 1 1 calc R . .
H30B H 0.7481 0.3851 0.0098 0.068 Uiso 1 1 calc R . .
C31 C 0.8321(3) 0.3860(3) 0.1206(3) 0.0762(14) Uani 1 1 d . . .
H31A H 0.7657 0.4007 0.1568 0.114 Uiso 1 1 calc R . .
H31B H 0.8839 0.4422 0.1320 0.114 Uiso 1 1 calc R . .
H31C H 0.8754 0.3447 0.1364 0.114 Uiso 1 1 calc R . .
C32 C 0.2374(3) -0.0108(2) -0.0389(2) 0.0345(8) Uani 1 1 d . . .
C33 C 0.0359(3) 0.3403(2) -0.1459(2) 0.0324(8) Uani 1 1 d . . .
C34 C 0.5020(3) 0.6261(2) 0.3062(2) 0.0394(9) Uani 1 1 d . . .
H34A H 0.5121 0.6423 0.3711 0.047 Uiso 1 1 calc R . .
H34B H 0.4406 0.6596 0.2946 0.047 Uiso 1 1 calc R . .
C35 C 0.6132(3) 0.6504(3) 0.2750(2) 0.0566(11) Uani 1 1 d . . .
H35A H 0.6339 0.7174 0.3032 0.068 Uiso 1 1 calc R . .
H35B H 0.6020 0.6315 0.2096 0.068 Uiso 1 1 calc R . .
C36 C 0.7123(4) 0.6071(3) 0.2958(3) 0.0847(15) Uani 1 1 d . . .
H36A H 0.7231 0.6246 0.3603 0.127 Uiso 1 1 calc R . .
H36B H 0.7840 0.6276 0.2758 0.127 Uiso 1 1 calc R . .
H36C H 0.6947 0.5406 0.2649 0.127 Uiso 1 1 calc R . .
C37 C 0.4142(3) 0.1561(3) 0.4196(2) 0.0329(8) Uani 1 1 d . . .
N38 N 0.0202(2) 0.13693(18) 0.12500(18) 0.0376(7) Uani 1 1 d . . .
C39 C 0.0310(3) 0.1743(2) 0.0658(2) 0.0349(8) Uani 1 1 d . . .
H39 H -0.0322 0.1623 0.0220 0.042 Uiso 1 1 calc R . .
C40 C 0.1302(3) 0.2293(2) 0.0661(2) 0.0354(8) Uani 1 1 d . . .
H40 H 0.1346 0.2561 0.0243 0.043 Uiso 1 1 calc R . .
C41 C 0.2223(3) 0.2447(2) 0.1280(2) 0.0351(8) Uani 1 1 d . . .
H41 H 0.2920 0.2820 0.1294 0.042 Uiso 1 1 calc R . .
C42 C 0.2126(3) 0.2056(2) 0.1877(2) 0.0390(9) Uani 1 1 d . . .
H42 H 0.2761 0.2152 0.2306 0.047 Uiso 1 1 calc R . .
C43 C 0.1104(3) 0.1521(2) 0.1855(2) 0.0405(9) Uani 1 1 d . . .
C44 C 0.0958(4) 0.1069(3) 0.2496(3) 0.0634(12) Uani 1 1 d . . .
H44A H 0.0169 0.1129 0.2710 0.076 Uiso 1 1 calc R . .
H44B H 0.1541 0.1383 0.3020 0.076 Uiso 1 1 calc R . .
C45 C 0.1111(5) 0.0066(4) 0.2060(4) 0.1024(18) Uani 1 1 d . . .
H45A H 0.1892 0.0004 0.1851 0.154 Uiso 1 1 calc R . .
H45B H 0.0519 -0.0251 0.1553 0.154 Uiso 1 1 calc R . .
H45C H 0.1020 -0.0203 0.2496 0.154 Uiso 1 1 calc R . .
N46 N 0.2820(3) 0.10165(18) 0.57658(17) 0.0390(7) Uani 1 1 d . . .
C47 C 0.3493(3) 0.0519(3) 0.6006(2) 0.0512(10) Uani 1 1 d . . .
H47 H 0.4234 0.0436 0.5777 0.061 Uiso 1 1 calc R . .
C48 C 0.3161(4) 0.0112(2) 0.6577(2) 0.0525(10) Uani 1 1 d . . .
H48 H 0.3651 -0.0254 0.6727 0.063 Uiso 1 1 calc R . .
C49 C 0.2102(4) 0.0261(2) 0.6915(2) 0.0477(10) Uani 1 1 d . . .
H49 H 0.1849 0.0003 0.7313 0.057 Uiso 1 1 calc R . .
C50 C 0.1413(3) 0.0779(2) 0.6679(2) 0.0433(9) Uani 1 1 d . . .
H50 H 0.0679 0.0885 0.6915 0.052 Uiso 1 1 calc R . .
C51 C 0.1785(3) 0.1149(2) 0.6097(2) 0.0379(9) Uani 1 1 d . . .
C52 C 0.1048(3) 0.1713(3) 0.5797(2) 0.0550(10) Uani 1 1 d . . .
H52A H 0.0554 0.2023 0.6277 0.066 Uiso 1 1 calc R . .
H52B H 0.1574 0.2190 0.5713 0.066 Uiso 1 1 calc R . .
C53 C 0.0280(5) 0.1188(3) 0.4958(3) 0.0946(17) Uani 1 1 d . . .
H53A H 0.0751 0.0841 0.4486 0.142 Uiso 1 1 calc R . .
H53B H -0.0105 0.1610 0.4779 0.142 Uiso 1 1 calc R . .
H53C H -0.0313 0.0768 0.5055 0.142 Uiso 1 1 calc R . .
N54 N -0.1549(3) 0.2543(2) -0.33403(19) 0.0501(8) Uani 1 1 d . . .
C55 C -0.1277(4) 0.3218(3) -0.3607(3) 0.0698(12) Uani 1 1 d . . .
H55 H -0.0637 0.3670 -0.3290 0.084 Uiso 1 1 calc R . .
C56 C -0.1871(4) 0.3292(3) -0.4307(3) 0.0781(14) Uani 1 1 d . . .
H56 H -0.1651 0.3783 -0.4470 0.094 Uiso 1 1 calc R . .
C57 C -0.2790(4) 0.2640(3) -0.4769(3) 0.0730(13) Uani 1 1 d . . .
H57 H -0.3219 0.2668 -0.5261 0.088 Uiso 1 1 calc R . .
C58 C -0.3082(3) 0.1941(3) -0.4508(3) 0.0606(11) Uani 1 1 d . . .
H58 H -0.3720 0.1484 -0.4818 0.073 Uiso 1 1 calc R . .
C59 C -0.2443(3) 0.1909(3) -0.3793(2) 0.0502(10) Uani 1 1 d . . .
C60 C -0.2717(3) 0.1183(3) -0.3464(3) 0.0613(11) Uani 1 1 d . . .
H60A H -0.1981 0.0968 -0.3346 0.074 Uiso 1 1 calc R . .
H60B H -0.3214 0.0659 -0.3934 0.074 Uiso 1 1 calc R . .
C61 C -0.3334(5) 0.1505(4) -0.2630(3) 0.1067(18) Uani 1 1 d . . .
H61A H -0.4108 0.1645 -0.2762 0.160 Uiso 1 1 calc R . .
H61B H -0.2877 0.2055 -0.2177 0.160 Uiso 1 1 calc R . .
H61C H -0.3420 0.1027 -0.2406 0.160 Uiso 1 1 calc R . .
C77 C -0.1907(10) 0.4698(10) 0.4165(10) 0.079(4) Uani 0.50 1 d PU A -1
H77A H -0.1393 0.4221 0.4009 0.118 Uiso 0.50 1 calc PR A -1
H77B H -0.2416 0.4609 0.3636 0.118 Uiso 0.50 1 calc PR A -1
H77C H -0.2387 0.4667 0.4631 0.118 Uiso 0.50 1 calc PR A -1
C76 C -0.1148(7) 0.5655(6) 0.4516(5) 0.062(2) Uani 0.50 1 d PU A -1
H76A H -0.0815 0.5726 0.3999 0.075 Uiso 0.50 1 calc PR A -1
H76B H -0.1675 0.6127 0.4755 0.075 Uiso 0.50 1 calc PR A -1
C75 C -0.0176(7) 0.5847(6) 0.5211(5) 0.0597(19) Uani 0.50 1 d PU A -1
C71 C 0.1309(11) 0.5289(12) 0.5765(10) 0.077(3) Uani 0.50 1 d PU A -1
H71 H 0.1707 0.4793 0.5738 0.092 Uiso 0.50 1 calc PR A -1
C74 C 0.0154(7) 0.6715(6) 0.5860(5) 0.070(2) Uani 0.50 1 d PU A -1
H74 H -0.0270 0.7199 0.5887 0.084 Uiso 0.50 1 calc PR A -1
C73 C 0.1127(8) 0.6882(8) 0.6486(6) 0.082(2) Uani 0.50 1 d PU A -1
H73 H 0.1366 0.7474 0.6941 0.098 Uiso 0.50 1 calc PR A -1
C72 C 0.1712(8) 0.6163(8) 0.6413(6) 0.079(2) Uani 0.50 1 d PU A -1
H72 H 0.2391 0.6257 0.6803 0.095 Uiso 0.50 1 calc PR A -1
N70 N 0.0369(5) 0.5129(6) 0.5174(5) 0.067(2) Uani 0.50 1 d PU A -1

loop_
_atom_site_aniso_label
_atom_site_aniso_U_11
_atom_site_aniso_U_22
_atom_site_aniso_U_33
_atom_site_aniso_U_23
_atom_site_aniso_U_13
_atom_site_aniso_U_12
O1 0.0261(12) 0.0382(13) 0.0394(13) 0.0194(10) 0.0033(10) -0.0022(10)
C1 0.0296(18) 0.0344(19) 0.0316(19) 0.0208(16) 0.0069(15) 0.0049(16)
O2 0.0351(13) 0.0321(13) 0.0367(13) 0.0150(10) -0.0058(11) 0.0032(10)
C2 0.037(2) 0.038(2) 0.037(2) 0.0279(16) 0.0101(17) 0.0079(17)
O3 0.0355(14) 0.0259(13) 0.0398(13) 0.0118(10) -0.0036(10) -0.0027(10)
C3 0.0282(18) 0.0278(18) 0.0318(19) 0.0151(16) 0.0047(16) 0.0022(14)
O4 0.0441(13) 0.0300(12) 0.0407(13) 0.0229(11) -0.0006(10) -0.0043(10)
C4 0.0312(18) 0.0296(19) 0.0238(18) 0.0112(15) 0.0028(14) 0.0031(15)
O5 0.0452(14) 0.0406(14) 0.0587(16) 0.0342(13) 0.0056(12) -0.0035(11)
C5 0.0268(18) 0.0280(18) 0.0262(18) 0.0153(15) 0.0045(15) 0.0032(15)
O6 0.0404(14) 0.0432(14) 0.0473(15) 0.0247(12) -0.0029(12) -0.0164(11)
C6 0.0279(18) 0.0281(18) 0.0290(19) 0.0128(15) 0.0062(16) -0.0005(15)
O7 0.0458(15) 0.0416(16) 0.0525(16) 0.0098(14) -0.0220(12) 0.0041(11)
C7 0.0317(18) 0.038(2) 0.0333(19) 0.0239(16) 0.0018(15) -0.0021(15)
O8 0.0502(16) 0.0539(17) 0.0425(15) 0.0072(12) -0.0159(12) 0.0173(14)
C8 0.034(2) 0.0258(19) 0.0280(19) 0.0185(16) 0.0006(16) -0.0035(15)
O9 0.0752(17) 0.0451(15) 0.0441(15) 0.0313(12) 0.0223(14) 0.0077(13)
C9 0.037(2) 0.0238(18) 0.0256(18) 0.0154(14) -0.0021(16) -0.0056(16)
O10 0.0516(15) 0.0414(16) 0.0502(15) 0.0314(12) 0.0119(12) 0.0041(12)
C10 0.035(2) 0.0247(19) 0.0270(19) 0.0153(16) -0.0050(16) -0.0008(15)
C11 0.040(2) 0.030(2) 0.030(2) 0.0182(17) -0.0025(16) 0.0054(15)
C12 0.037(2) 0.0258(19) 0.0296(19) 0.0168(16) -0.0056(16) -0.0011(16)
C13 0.030(2) 0.034(2) 0.033(2) 0.0249(18) -0.0100(16) -0.0064(16)
C14 0.050(2) 0.031(2) 0.035(2) 0.0161(17) -0.0092(16) 0.0001(16)
C15 0.036(2) 0.0266(18) 0.0268(18) 0.0078(15) -0.0071(16) 0.0009(15)
C16 0.033(2) 0.043(2) 0.045(2) 0.0147(18) -0.0051(17) 0.0039(16)
C17 0.037(2) 0.050(2) 0.048(2) 0.015(2) 0.007(2) -0.0001(17)
C18 0.058(3) 0.043(2) 0.033(2) 0.0150(17) 0.0068(19) -0.0029(18)
C19 0.048(2) 0.0302(19) 0.0251(19) 0.0097(16) -0.0050(16) -0.0012(16)
C20 0.030(2) 0.0252(18) 0.0297(19) 0.0075(15) -0.0021(16) -0.0018(14)
C21 0.064(2) 0.037(2) 0.034(2) 0.0181(17) -0.0130(18) -0.0048(17)
C22 0.0392(19) 0.033(2) 0.0256(19) 0.0163(16) -0.0088(16) -0.0052(15)
C23 0.039(2) 0.044(2) 0.0230(18) 0.0170(17) -0.0048(15) -0.0001(16)
C24 0.0317(18) 0.033(2) 0.0284(19) 0.0187(16) -0.0036(15) -0.0047(15)
C25 0.0283(18) 0.0335(19) 0.035(2) 0.0203(16) -0.0069(16) -0.0030(14)
C26 0.0215(17) 0.045(2) 0.0316(19) 0.0256(17) -0.0061(14) -0.0055(15)
C27 0.0313(19) 0.038(2) 0.039(2) 0.0295(18) -0.0125(16) -0.0136(16)
C28 0.0284(18) 0.061(2) 0.041(2) 0.0351(18) 0.0022(16) 0.0035(16)
C29 0.034(2) 0.051(2) 0.045(2) 0.0287(18) 0.0100(17) 0.0054(17)
C30 0.043(2) 0.056(3) 0.088(3) 0.048(2) 0.010(2) -0.0025(19)
C31 0.042(2) 0.058(3) 0.116(4) 0.027(3) -0.003(3) -0.012(2)
C32 0.034(2) 0.030(2) 0.041(2) 0.0159(18) 0.0068(18) 0.0039(16)
C33 0.040(2) 0.031(2) 0.026(2) 0.0127(18) -0.0036(17) -0.0004(18)
C34 0.049(2) 0.027(2) 0.036(2) 0.0100(16) -0.0063(17) -0.0056(16)
C35 0.067(3) 0.046(2) 0.047(2) 0.0137(19) 0.012(2) -0.014(2)
C36 0.052(3) 0.055(3) 0.123(4) 0.015(3) 0.029(3) -0.017(2)
C37 0.035(2) 0.039(2) 0.029(2) 0.0189(18) 0.0001(16) -0.0006(17)
N38 0.0368(17) 0.0410(17) 0.0376(17) 0.0215(14) -0.0002(15) -0.0055(13)
C39 0.036(2) 0.037(2) 0.036(2) 0.0199(17) 0.0008(16) 0.0031(16)
C40 0.040(2) 0.035(2) 0.038(2) 0.0209(16) 0.0091(18) 0.0035(16)
C41 0.031(2) 0.034(2) 0.038(2) 0.0149(17) 0.0041(17) -0.0054(15)
C42 0.034(2) 0.046(2) 0.036(2) 0.0198(18) -0.0039(16) -0.0071(17)
C43 0.042(2) 0.046(2) 0.036(2) 0.0230(17) -0.0001(18) -0.0086(17)
C44 0.067(3) 0.077(3) 0.058(3) 0.046(2) -0.005(2) -0.016(2)
C45 0.129(5) 0.118(5) 0.116(4) 0.094(4) 0.054(4) 0.048(4)
N46 0.050(2) 0.0360(17) 0.0329(16) 0.0157(14) 0.0091(15) 0.0038(14)
C47 0.056(2) 0.056(2) 0.048(2) 0.024(2) 0.0163(19) 0.018(2)
C48 0.081(3) 0.043(2) 0.043(2) 0.0240(19) 0.009(2) 0.019(2)
C49 0.074(3) 0.037(2) 0.024(2) 0.0089(17) 0.007(2) -0.015(2)
C50 0.048(2) 0.046(2) 0.032(2) 0.0153(18) 0.0015(17) -0.0105(19)
C51 0.045(2) 0.034(2) 0.0281(19) 0.0086(16) -0.0017(17) -0.0065(16)
C52 0.050(2) 0.070(3) 0.043(2) 0.023(2) -0.0007(19) 0.004(2)
C53 0.132(4) 0.063(3) 0.087(4) 0.042(3) -0.054(3) -0.015(3)
N54 0.053(2) 0.0394(19) 0.0457(19) 0.0065(16) -0.0155(16) 0.0080(16)
C55 0.086(3) 0.043(3) 0.070(3) 0.016(2) -0.030(3) 0.005(2)
C56 0.114(4) 0.049(3) 0.066(3) 0.021(2) -0.033(3) 0.017(3)
C57 0.091(3) 0.063(3) 0.053(3) 0.011(3) -0.026(3) 0.029(3)
C58 0.052(2) 0.066(3) 0.045(3) 0.002(2) -0.016(2) 0.020(2)
C59 0.044(2) 0.053(3) 0.040(2) 0.006(2) -0.004(2) 0.012(2)
C60 0.057(3) 0.064(3) 0.057(3) 0.021(2) 0.007(2) -0.001(2)
C61 0.132(5) 0.105(4) 0.063(3) 0.019(3) 0.021(3) -0.008(3)
C77 0.072(8) 0.097(8) 0.074(7) 0.054(6) -0.018(7) -0.024(8)
C76 0.059(5) 0.082(5) 0.056(5) 0.044(4) -0.002(4) -0.008(4)
C75 0.051(4) 0.080(4) 0.055(4) 0.039(4) 0.005(3) -0.010(4)
C71 0.057(6) 0.119(7) 0.056(6) 0.040(5) 0.009(5) -0.003(7)
C74 0.065(5) 0.091(5) 0.061(5) 0.044(4) 0.002(4) -0.018(4)
C73 0.068(5) 0.108(6) 0.075(5) 0.048(5) 0.012(4) -0.014(5)
C72 0.055(5) 0.119(7) 0.066(5) 0.043(5) 0.010(4) 0.000(5)
N70 0.053(5) 0.098(5) 0.052(5) 0.034(4) 0.008(4) 0.005(5)

loop_
_atom_type_symbol
_atom_type_description
_atom_type_scat_dispersion_real
_atom_type_scat_dispersion_imag
_atom_type_scat_source
C C 0.0033 0.0016 'International Tables Vol C Tables 4.2.6.8 and 6.1.1.4'
H H 0.0000 0.0000 'International Tables Vol C Tables 4.2.6.8 and 6.1.1.4'
O O 0.0106 0.0060 'International Tables Vol C Tables 4.2.6.8 and 6.1.1.4'
N N 0.0061 0.0033 'International Tables Vol C Tables 4.2.6.8 and 6.1.1.4'

loop_
_geom_angle_atom_site_label_1
_geom_angle_atom_site_label_2
_geom_angle_atom_site_label_3
_geom_angle
_geom_angle_site_symmetry_1
_geom_angle_site_symmetry_3
_geom_angle_publ_flag
C6 O1 C29 113.9(2) . . ?
C2 C1 C6 116.6(3) . . ?
C2 C1 C28 120.9(3) . . ?
C6 C1 C28 122.4(3) . . ?
C3 C2 C1 122.2(3) . . ?
C20 O3 C34 114.0(2) . . ?
C2 C3 C4 119.1(3) . . ?
C2 C3 C32 119.5(3) . . ?
C4 C3 C32 121.3(3) . . ?
C3 C4 C5 121.3(3) . . ?
C4 C5 C6 117.8(3) . . ?
C4 C5 C7 119.6(3) . . ?
C6 C5 C7 122.5(3) . . ?
C5 C6 O1 118.6(2) . . ?
C5 C6 C1 122.9(3) . . ?
O1 C6 C1 118.4(3) . . ?
C8 C7 C5 111.9(2) . . ?
C9 C8 C13 117.6(3) . . ?
C9 C8 C7 121.2(3) . . ?
C13 C8 C7 121.2(3) . . ?
C10 C9 C8 122.1(3) . . ?
C9 C10 C11 118.5(3) . . ?
C9 C10 C33 122.8(3) . . ?
C11 C10 C33 118.6(3) . . ?
C12 C11 C10 121.8(3) . . ?
C11 C12 C13 118.2(3) . . ?
C11 C12 C14 121.0(3) . . ?
C13 C12 C14 120.7(3) . . ?
O2 C13 C8 121.0(3) . . ?
O2 C13 C12 117.2(3) . . ?
C8 C13 C12 121.8(3) . . ?
C15 C14 C12 110.9(2) . . ?
C16 C15 C20 117.0(3) . . ?
C16 C15 C14 120.7(3) . . ?
C20 C15 C14 122.2(3) . . ?
C17 C16 C15 121.7(3) . . ?
C16 C17 C18 120.2(3) . . ?
C17 C18 C19 120.7(3) . . ?
C18 C19 C20 117.5(3) . . ?
C18 C19 C21 120.7(3) . . ?
C20 C19 C21 121.8(3) . . ?
C15 C20 C19 122.9(3) . . ?
C15 C20 O3 118.7(3) . . ?
C19 C20 O3 118.3(3) . . ?
C22 C21 C19 112.4(3) . . ?
C23 C22 C27 117.2(3) . . ?
C23 C22 C21 121.1(3) . . ?
C27 C22 C21 121.6(3) . . ?
C22 C23 C24 122.6(3) . . ?
C25 C24 C23 118.7(3) . . ?
C25 C24 C37 119.3(3) . . ?
C23 C24 C37 122.0(3) . . ?
C24 C25 C26 121.5(3) . . ?
C25 C26 C27 117.9(3) . . ?
C25 C26 C28 120.3(3) . . ?
C27 C26 C28 121.8(3) . . ?
O4 C27 C22 121.3(3) . . ?
O4 C27 C26 116.5(3) . . ?
C22 C27 C26 122.2(3) . . ?
C1 C28 C26 112.8(2) . . ?
O1 C29 C30 107.2(3) . . ?
C31 C30 C29 114.3(3) . . ?
O5 C32 O6 124.0(3) . . ?
O5 C32 C3 122.3(3) . . ?
O6 C32 C3 113.7(3) . . ?
O8 C33 O7 121.7(3) . . ?
O8 C33 C10 123.6(3) . . ?
O7 C33 C10 114.8(3) . . ?
O3 C34 C35 107.5(3) . . ?
C34 C35 C36 113.3(3) . . ?
O10 C37 O9 123.8(3) . . ?
O10 C37 C24 123.2(3) . . ?
O9 C37 C24 113.0(3) . . ?
C43 N38 C39 118.7(3) . . ?
N38 C39 C40 122.5(3) . . ?
C41 C40 C39 118.6(3) . . ?
C42 C41 C40 119.2(3) . . ?
C41 C42 C43 119.9(3) . . ?
N38 C43 C42 121.1(3) . . ?
N38 C43 C44 117.1(3) . . ?
C42 C43 C44 121.8(3) . . ?
C43 C44 C45 111.7(3) . . ?
C47 N46 C51 118.9(3) . . ?
N46 C47 C48 122.9(3) . . ?
C49 C48 C47 117.4(4) . . ?
C50 C49 C48 120.0(3) . . ?
C49 C50 C51 119.7(3) . . ?
N46 C51 C50 121.1(3) . . ?
N46 C51 C52 116.8(3) . . ?
C50 C51 C52 122.1(3) . . ?
C53 C52 C51 114.7(3) . . ?
C59 N54 C55 117.7(3) . . ?
N54 C55 C56 123.7(4) . . ?
C55 C56 C57 118.3(4) . . ?
C56 C57 C58 118.9(4) . . ?
C57 C58 C59 119.6(4) . . ?
N54 C59 C58 121.7(4) . . ?
N54 C59 C60 115.5(3) . . ?
C58 C59 C60 122.7(4) . . ?
C59 C60 C61 112.6(4) . . ?
C75 C76 C77 117.3(8) . . ?
N70 C75 C74 122.1(8) . . ?
N70 C75 C76 116.6(8) . . ?
C74 C75 C76 121.3(9) . . ?
N70 C71 C72 121.9(15) . . ?
C75 C74 C73 119.7(9) . . ?
C72 C73 C74 117.8(10) . . ?
C73 C72 C71 120.1(11) . . ?
C71 N70 C75 118.3(10) . . ?

loop_
_geom_bond_atom_site_label_1
_geom_bond_atom_site_label_2
_geom_bond_distance
_geom_bond_site_symmetry_2
_geom_bond_publ_flag
O1 C6 1.395(3) . ?
O1 C29 1.452(4) . ?
C1 C2 1.390(4) . ?
C1 C6 1.405(4) . ?
C1 C28 1.509(4) . ?
O2 C13 1.358(3) . ?
C2 C3 1.385(4) . ?
O3 C20 1.393(3) . ?
O3 C34 1.454(4) . ?
C3 C4 1.389(4) . ?
C3 C32 1.495(4) . ?
O4 C27 1.365(3) . ?
C4 C5 1.389(4) . ?
O5 C32 1.217(4) . ?
C5 C6 1.389(4) . ?
C5 C7 1.518(4) . ?
O6 C32 1.318(4) . ?
O7 C33 1.326(4) . ?
C7 C8 1.514(4) . ?
O8 C33 1.212(4) . ?
C8 C9 1.389(4) . ?
C8 C13 1.401(4) . ?
O9 C37 1.317(4) . ?
C9 C10 1.389(4) . ?
O10 C37 1.211(4) . ?
C10 C11 1.394(4) . ?
C10 C33 1.470(4) . ?
C11 C12 1.379(4) . ?
C12 C13 1.402(4) . ?
C12 C14 1.510(4) . ?
C14 C15 1.507(4) . ?
C15 C16 1.386(4) . ?
C15 C20 1.389(4) . ?
C16 C17 1.367(5) . ?
C17 C18 1.379(5) . ?
C18 C19 1.389(5) . ?
C19 C20 1.390(4) . ?
C19 C21 1.516(5) . ?
C21 C22 1.514(5) . ?
C22 C23 1.385(4) . ?
C22 C27 1.400(4) . ?
C23 C24 1.389(4) . ?
C24 C25 1.387(4) . ?
C24 C37 1.485(4) . ?
C25 C26 1.392(4) . ?
C26 C27 1.403(4) . ?
C26 C28 1.516(4) . ?
C29 C30 1.504(5) . ?
C30 C31 1.473(6) . ?
C34 C35 1.478(5) . ?
C35 C36 1.495(6) . ?
N38 C43 1.339(4) . ?
N38 C39 1.339(4) . ?
C39 C40 1.376(4) . ?
C40 C41 1.370(4) . ?
C41 C42 1.368(4) . ?
C42 C43 1.381(4) . ?
C43 C44 1.512(5) . ?
C44 C45 1.519(6) . ?
N46 C47 1.327(4) . ?
N46 C51 1.337(4) . ?
C47 C48 1.392(5) . ?
C48 C49 1.369(5) . ?
C49 C50 1.360(5) . ?
C50 C51 1.381(5) . ?
C51 C52 1.509(5) . ?
C52 C53 1.486(5) . ?
N54 C59 1.332(5) . ?
N54 C55 1.345(5) . ?
C55 C56 1.367(6) . ?
C56 C57 1.368(6) . ?
C57 C58 1.378(6) . ?
C58 C59 1.382(5) . ?
C59 C60 1.492(5) . ?
C60 C61 1.497(6) . ?
C77 C76 1.567(15) . ?
C76 C75 1.481(11) . ?
C75 N70 1.358(11) . ?
C75 C74 1.380(12) . ?
C71 N70 1.355(15) . ?
C71 C72 1.400(19) . ?
C74 C73 1.417(12) . ?
C73 C72 1.370(13) . ?
